data_4511205
loop_
_publ_author_name
'Nandi, Goutam'
'Titi, Hatem M.'
'Goldberg, Israel'

_publ_section_title
;
 Exploring Supramolecular Self-Assembly of Metalloporphyrin Tectons by
 Halogen Bonding. 2
;
_journal_issue 7
_journal_name_full 'Crystal Growth &amp; Design'
_journal_page_first 3557
_journal_paper_doi 10.1021/cg500491c
_journal_volume 14
_journal_year 2014
_chemical_formula_moiety 'C51 H28 Cl I4 Mo N4 O3'
_chemical_formula_sum 'C51 H28 Cl I4 Mo N4 O3'
_chemical_formula_weight 1383.76
_chemical_name_systematic
; 
 ? 
;
_space_group_IT_number 15
_symmetry_cell_setting monoclinic
_symmetry_space_group_name_Hall '-C 2yc'
_symmetry_space_group_name_H-M 'C 1 2/c 1'
_atom_sites_solution_hydrogens geom
_atom_sites_solution_primary direct
_atom_sites_solution_secondary difmap
_audit_creation_method SHELXL-97
_cell_angle_alpha 90.00
_cell_angle_beta 104.165(2)
_cell_angle_gamma 90.00
_cell_formula_units_Z 8
_cell_length_a 38.4438(16)
_cell_length_b 16.3170(7)
_cell_length_c 15.9435(6)
_cell_measurement_reflns_used 6433
_cell_measurement_temperature 110(2)
_cell_measurement_theta_max 25.25
_cell_measurement_theta_min 2.06
_cell_volume 9697.1(7)
_computing_cell_refinement 'Saint. Bruker-AXS'
_computing_data_collection 'Apex2. Bruker-AXS'
_computing_data_reduction 'Saint, Bruker-AXS'
_computing_structure_refinement 'SHELXL-97 (Sheldrick, 2008)'
_computing_structure_solution 'SHELXTL-2013 (Sheldrick, 2008)'
_diffrn_ambient_temperature 110(2)
_diffrn_detector_area_resol_mean 1.75
_diffrn_measured_fraction_theta_full 0.996
_diffrn_measured_fraction_theta_max 0.996
_diffrn_measurement_device_type 'ApexDuo, Bruker-AXS'
_diffrn_measurement_method '1 deg. \f and \w scans'
_diffrn_radiation_monochromator graphite
_diffrn_radiation_source 'fine-focus sealed tube'
_diffrn_radiation_type MoK\a
_diffrn_radiation_wavelength 0.71073
_diffrn_reflns_av_R_equivalents 0.0381
_diffrn_reflns_av_sigmaI/netI 0.0411
_diffrn_reflns_limit_h_max 45
_diffrn_reflns_limit_h_min -46
_diffrn_reflns_limit_k_max 19
_diffrn_reflns_limit_k_min -19
_diffrn_reflns_limit_l_max 19
_diffrn_reflns_limit_l_min -19
_diffrn_reflns_number 34130
_diffrn_reflns_theta_full 25.25
_diffrn_reflns_theta_max 25.25
_diffrn_reflns_theta_min 2.06
_diffrn_standards_number 0
_exptl_absorpt_coefficient_mu 2.919
_exptl_absorpt_correction_T_max 0.7588
_exptl_absorpt_correction_T_min 0.4744
_exptl_absorpt_correction_type multi-scan
_exptl_absorpt_process_details 'Sadabs, Bruker-AXS'
_exptl_crystal_colour red
_exptl_crystal_density_diffrn 1.896
_exptl_crystal_density_method 'not measured'
_exptl_crystal_description needle
_exptl_crystal_F_000 5256
_exptl_crystal_size_max 0.30
_exptl_crystal_size_mid 0.15
_exptl_crystal_size_min 0.10
_platon_squeeze_details
;
 Disordered solvent (water, methanol).
;
_refine_diff_density_max 2.106
_refine_diff_density_min -1.646
_refine_diff_density_rms 0.184
_refine_ls_extinction_method none
_refine_ls_goodness_of_fit_ref 0.962
_refine_ls_hydrogen_treatment constr
_refine_ls_matrix_type full
_refine_ls_number_parameters 589
_refine_ls_number_reflns 8746
_refine_ls_number_restraints 0
_refine_ls_restrained_S_all 0.962
_refine_ls_R_factor_all 0.0808
_refine_ls_R_factor_gt 0.0598
_refine_ls_shift/su_max 0.001
_refine_ls_shift/su_mean 0.000
_refine_ls_structure_factor_coef Fsqd
_refine_ls_weighting_details 'calc w=1/[\s^2^(Fo^2^)+(0.0934P)^2^+6.6999P] where P=(Fo^2^+2Fc^2^)/3'
_refine_ls_weighting_scheme calc
_refine_ls_wR_factor_gt 0.1549
_refine_ls_wR_factor_ref 0.1668
_reflns_number_gt 6433
_reflns_number_total 8746
_reflns_threshold_expression >2sigma(I)
_cod_data_source_file cg500491c_si_001.cif
_cod_data_source_block 7
_cod_depositor_comments 'Adding full bibliography for 4511199--4511209.cif.'
_cod_original_sg_symbol_H-M 'C 2/c'
_cod_database_code 4511205

loop_
_symmetry_equiv_pos_as_xyz
'x, y, z'
'-x, y, -z+1/2'
'x+1/2, y+1/2, z'
'-x+1/2, y+1/2, -z+1/2'
'-x, -y, -z'
'x, -y, z-1/2'
'-x+1/2, -y+1/2, -z'
'x+1/2, -y+1/2, z-1/2'

loop_
_atom_site_label
_atom_site_type_symbol
_atom_site_fract_x
_atom_site_fract_y
_atom_site_fract_z
_atom_site_U_iso_or_equiv
_atom_site_adp_type
_atom_site_occupancy
_atom_site_symmetry_multiplicity
_atom_site_calc_flag
_atom_site_refinement_flags
Mo1 Mo 0.390383(18) 0.43928(4) 0.86405(4) 0.02522(18) Uani 1 1 d .
I2 I 0.495351(17) 0.34125(4) 0.37041(4) 0.04590(19) Uani 1 1 d .
I3 I 0.35599(2) 1.00888(4) 0.65945(4) 0.0467(2) Uani 0.96 1 d P
I3' I 0.3309(6) 0.9887(12) 0.6272(13) 0.061(5) Uiso 0.04 1 d P
I4 I 0.21193(2) 0.46104(6) 1.21125(6) 0.0662(3) Uani 0.90 1 d P
I4' I 0.20546(17) 0.5162(4) 1.1752(4) 0.0458(14) Uiso 0.10 1 d P
I5 I 0.44515(3) -0.13463(4) 1.02870(6) 0.0819(3) Uani 1 1 d .
Cl6 Cl 0.24347(10) 0.2864(4) 0.6647(3) 0.107(3) Uani 1 1 d .
O7 O 0.42477(14) 0.4685(3) 0.9455(3) 0.0281(12) Uani 1 1 d .
O8 O 0.34790(15) 0.3943(4) 0.7651(4) 0.0386(14) Uani 1 1 d .
O9 O 0.2990(2) 0.3447(7) 0.8045(5) 0.089(3) Uani 1 1 d .
N10 N 0.41707(17) 0.3411(4) 0.8234(4) 0.0260(14) Uani 1 1 d .
N11 N 0.40172(18) 0.5111(4) 0.7666(4) 0.0293(15) Uani 1 1 d .
N12 N 0.35472(19) 0.5300(4) 0.8814(4) 0.0338(16) Uani 1 1 d .
N13 N 0.36906(17) 0.3581(4) 0.9393(4) 0.0278(14) Uani 1 1 d .
C14 C 0.4753(2) 0.3622(4) 0.4801(5) 0.0293(17) Uani 1 1 d .
C15 C 0.4338(2) 0.3414(4) 0.7566(5) 0.0266(16) Uani 1 1 d .
C16 C 0.3601(3) 0.8882(5) 0.7069(5) 0.039(2) Uani 1 1 d .
C17 C 0.2981(2) 0.4586(5) 1.0323(5) 0.0346(19) Uani 1 1 d .
C18 C 0.4488(2) 0.3907(4) 0.6225(5) 0.0250(16) Uani 1 1 d .
C19 C 0.3669(2) 0.7283(5) 0.7655(5) 0.036(2) Uani 1 1 d .
C20 C 0.4187(2) 0.4840(5) 0.7047(4) 0.0273(17) Uani 1 1 d .
C21 C 0.3303(3) 0.8428(5) 0.7012(5) 0.040(2) Uani 1 1 d .
H21 H 0.3073 0.8659 0.6775 0.048 Uiso 1 1 calc R
C22 C 0.3334(3) 0.7600(5) 0.7309(5) 0.037(2) Uani 1 1 d .
H22 H 0.3126 0.7273 0.7268 0.044 Uiso 1 1 calc R
C23 C 0.4134(2) 0.1484(5) 0.9522(5) 0.0320(18) Uani 1 1 d .
C24 C 0.3080(2) 0.4746(7) 1.1183(6) 0.046(2) Uani 1 1 d .
H24 H 0.3326 0.4848 1.1444 0.056 Uiso 1 1 calc R
C25 C 0.4332(2) 0.4066(4) 0.6994(4) 0.0247(16) Uani 1 1 d .
C26 C 0.3714(2) 0.6395(5) 0.7919(5) 0.0326(19) Uani 1 1 d .
C27 C 0.4043(2) 0.2350(5) 0.9231(5) 0.0307(18) Uani 1 1 d .
C28 C 0.3543(2) 0.6098(5) 0.8534(5) 0.0354(19) Uani 1 1 d .
C29 C 0.4409(2) 0.3385(5) 0.4784(5) 0.0359(19) Uani 1 1 d .
H29 H 0.4262 0.3126 0.4289 0.043 Uiso 1 1 calc R
C30 C 0.3417(2) 0.3753(5) 0.9784(5) 0.0309(18) Uani 1 1 d .
C31 C 0.3259(2) 0.4527(5) 0.9801(5) 0.0332(18) Uani 1 1 d .
C32 C 0.3423(3) 0.2087(4) 0.5866(5) 0.0345(19) Uani 1 1 d .
H32 H 0.3630 0.1924 0.5680 0.041 Uiso 1 1 calc R
C33 C 0.4197(2) 0.5512(5) 0.6464(5) 0.0279(17) Uani 1 1 d .
H33 H 0.4296 0.5499 0.5974 0.033 Uiso 1 1 calc R
C34 C 0.4434(2) 0.2162(5) 0.8181(5) 0.0343(19) Uani 1 1 d .
H34 H 0.4517 0.1619 0.8324 0.041 Uiso 1 1 calc R
C35 C 0.3326(2) 0.5234(6) 0.9381(5) 0.0340(19) Uani 1 1 d .
C36 C 0.4280(2) 0.3536(5) 0.5517(5) 0.0332(19) Uani 1 1 d .
H36 H 0.4042 0.3377 0.5519 0.040 Uiso 1 1 calc R
C37 C 0.4040(2) 0.6164(5) 0.6743(5) 0.0330(19) Uani 1 1 d .
H37 H 0.4014 0.6695 0.6492 0.040 Uiso 1 1 calc R
C38 C 0.3789(2) 0.2767(5) 0.9552(5) 0.0288(17) Uani 1 1 d .
C39 C 0.4308(3) -0.0118(5) 0.9977(7) 0.051(3) Uani 1 1 d .
C40 C 0.2838(2) 0.4766(7) 1.1694(6) 0.051(3) Uani 1 1 d .
H40 H 0.2915 0.4878 1.2296 0.061 Uiso 1 1 calc R
C41 C 0.4214(2) 0.2641(5) 0.8610(5) 0.0298(17) Uani 1 1 d .
C42 C 0.3995(3) 0.0045(6) 0.9411(7) 0.054(3) Uani 1 1 d .
H42 H 0.3838 -0.0387 0.9166 0.065 Uiso 1 1 calc R
C43 C 0.3564(2) 0.2430(5) 1.0079(5) 0.0334(18) Uani 1 1 d .
H43 H 0.3574 0.1885 1.0294 0.040 Uiso 1 1 calc R
C44 C 0.4500(2) 0.2637(5) 0.7528(5) 0.0321(18) Uani 1 1 d .
H44 H 0.4632 0.2475 0.7123 0.039 Uiso 1 1 calc R
C45 C 0.3339(2) 0.3021(5) 1.0212(5) 0.0340(19) Uani 1 1 d .
H45 H 0.3161 0.2965 1.0530 0.041 Uiso 1 1 calc R
C46 C 0.3973(3) 0.7770(5) 0.7721(5) 0.039(2) Uani 1 1 d .
H46 H 0.4204 0.7547 0.7967 0.047 Uiso 1 1 calc R
C47 C 0.3921(2) 0.5914(5) 0.7481(5) 0.0325(18) Uani 1 1 d .
C48 C 0.3944(3) 0.8572(6) 0.7431(5) 0.044(2) Uani 1 1 d .
H48 H 0.4151 0.8904 0.7477 0.053 Uiso 1 1 calc R
C49 C 0.4963(2) 0.4016(6) 0.5498(5) 0.041(2) Uani 1 1 d .
H49 H 0.5199 0.4184 0.5495 0.049 Uiso 1 1 calc R
C50 C 0.3906(3) 0.0852(6) 0.9187(6) 0.049(2) Uani 1 1 d .
H50 H 0.3682 0.0970 0.8795 0.059 Uiso 1 1 calc R
C51 C 0.3316(3) 0.6556(6) 0.8975(5) 0.046(2) Uani 1 1 d .
H51 H 0.3268 0.7127 0.8919 0.055 Uiso 1 1 calc R
C52 C 0.3188(2) 0.6042(6) 0.9465(5) 0.044(2) Uani 1 1 d .
H52 H 0.3030 0.6183 0.9817 0.053 Uiso 1 1 calc R
C53 C 0.2490(3) 0.4624(7) 1.1324(6) 0.055(3) Uani 1 1 d .
C54 C 0.3150(2) 0.2896(6) 0.6839(6) 0.049(2) Uani 1 1 d .
C55 C 0.2628(3) 0.4504(9) 0.9932(7) 0.074(4) Uani 1 1 d .
H55 H 0.2552 0.4422 0.9325 0.088 Uiso 1 1 calc R
C56 C 0.4824(2) 0.4169(6) 0.6217(5) 0.0358(19) Uani 1 1 d .
H56 H 0.4965 0.4456 0.6701 0.043 Uiso 1 1 calc R
C57 C 0.3457(3) 0.2605(8) 0.6531(7) 0.067(3) Uani 1 1 d .
H57 H 0.3690 0.2792 0.6815 0.080 Uiso 1 1 calc R
C58 C 0.4452(3) 0.1304(6) 1.0103(8) 0.069(4) Uani 1 1 d .
H58 H 0.4610 0.1733 1.0357 0.083 Uiso 1 1 calc R
C59 C 0.4543(4) 0.0492(7) 1.0316(9) 0.085(4) Uani 1 1 d .
H59 H 0.4768 0.0362 1.0697 0.102 Uiso 1 1 calc R
C60 C 0.3203(3) 0.3462(8) 0.7555(7) 0.063(3) Uani 1 1 d .
C61 C 0.3106(5) 0.1802(8) 0.5467(9) 0.087(4) Uani 1 1 d .
H61 H 0.3087 0.1447 0.4985 0.104 Uiso 1 1 calc R
C62 C 0.2372(3) 0.4542(9) 1.0444(8) 0.079(4) Uani 1 1 d .
H62 H 0.2122 0.4512 1.0179 0.095 Uiso 1 1 calc R
C63 C 0.2809(4) 0.1998(11) 0.5720(12) 0.114(6) Uani 1 1 d .
H63 H 0.2584 0.1761 0.5445 0.136 Uiso 1 1 calc R
C64 C 0.2836(4) 0.2564(11) 0.6402(9) 0.099(5) Uani 1 1 d .

loop_
_atom_site_aniso_label
_atom_site_aniso_U_11
_atom_site_aniso_U_22
_atom_site_aniso_U_33
_atom_site_aniso_U_23
_atom_site_aniso_U_13
_atom_site_aniso_U_12
Mo1 0.0355(4) 0.0228(3) 0.0220(3) 0.0048(3) 0.0158(3) 0.0075(3)
I2 0.0581(4) 0.0551(4) 0.0347(3) -0.0066(3) 0.0309(3) -0.0012(3)
I3 0.0719(5) 0.0320(3) 0.0466(4) 0.0162(3) 0.0347(4) 0.0190(3)
I4 0.0484(5) 0.0967(7) 0.0664(5) -0.0287(5) 0.0387(4) -0.0188(4)
I5 0.1298(8) 0.0301(4) 0.0923(6) 0.0257(4) 0.0394(6) 0.0132(4)
Cl6 0.036(2) 0.201(7) 0.085(3) -0.050(4) 0.016(2) -0.044(3)
O7 0.039(3) 0.027(3) 0.023(3) 0.001(2) 0.016(2) 0.005(2)
O8 0.034(3) 0.048(4) 0.035(3) 0.006(3) 0.011(3) 0.001(3)
O9 0.063(5) 0.147(9) 0.065(5) -0.016(5) 0.032(4) -0.021(5)
N10 0.037(4) 0.022(3) 0.024(3) 0.005(3) 0.017(3) 0.005(3)
N11 0.039(4) 0.030(4) 0.023(3) 0.006(3) 0.015(3) 0.014(3)
N12 0.048(4) 0.034(4) 0.022(3) 0.007(3) 0.014(3) 0.015(3)
N13 0.034(4) 0.025(3) 0.028(3) 0.007(3) 0.015(3) 0.005(3)
C14 0.042(5) 0.021(4) 0.032(4) 0.001(3) 0.023(4) 0.006(3)
C15 0.031(4) 0.022(4) 0.029(4) -0.002(3) 0.011(3) 0.001(3)
C16 0.069(6) 0.027(4) 0.027(4) 0.007(3) 0.025(4) 0.018(4)
C17 0.028(4) 0.043(5) 0.038(5) 0.002(4) 0.016(4) 0.004(4)
C18 0.037(4) 0.014(3) 0.027(4) 0.001(3) 0.016(3) 0.005(3)
C19 0.061(6) 0.031(4) 0.019(4) 0.002(3) 0.015(4) 0.019(4)
C20 0.042(5) 0.026(4) 0.016(3) 0.006(3) 0.012(3) 0.008(3)
C21 0.064(6) 0.036(5) 0.027(4) 0.004(4) 0.022(4) 0.024(5)
C22 0.058(6) 0.031(4) 0.024(4) 0.000(3) 0.015(4) 0.012(4)
C23 0.045(5) 0.018(4) 0.036(4) 0.004(3) 0.017(4) -0.003(3)
C24 0.024(4) 0.081(7) 0.038(5) -0.015(5) 0.014(4) -0.008(4)
C25 0.036(4) 0.024(4) 0.019(3) 0.000(3) 0.015(3) -0.005(3)
C26 0.051(5) 0.026(4) 0.023(4) 0.005(3) 0.013(4) 0.014(4)
C27 0.036(4) 0.030(4) 0.029(4) 0.005(3) 0.014(4) -0.006(3)
C28 0.051(5) 0.030(4) 0.029(4) 0.005(3) 0.016(4) 0.023(4)
C29 0.050(5) 0.032(4) 0.026(4) -0.010(3) 0.009(4) -0.004(4)
C30 0.029(4) 0.044(5) 0.023(4) 0.004(3) 0.014(3) 0.001(4)
C31 0.028(4) 0.048(5) 0.023(4) 0.004(4) 0.005(3) 0.008(4)
C32 0.050(5) 0.014(4) 0.041(5) -0.002(3) 0.013(4) -0.002(4)
C33 0.037(4) 0.027(4) 0.022(4) 0.002(3) 0.014(3) 0.003(3)
C34 0.049(5) 0.019(4) 0.043(5) 0.006(3) 0.026(4) 0.008(4)
C35 0.033(4) 0.051(5) 0.023(4) 0.003(4) 0.015(3) 0.014(4)
C36 0.043(5) 0.027(4) 0.036(4) -0.005(3) 0.022(4) -0.010(4)
C37 0.054(5) 0.024(4) 0.026(4) 0.010(3) 0.019(4) 0.015(4)
C38 0.037(4) 0.027(4) 0.024(4) 0.005(3) 0.011(3) -0.002(3)
C39 0.094(9) 0.016(4) 0.055(6) 0.006(4) 0.039(6) -0.004(5)
C40 0.039(5) 0.077(7) 0.044(5) -0.024(5) 0.024(4) -0.010(5)
C41 0.039(5) 0.022(4) 0.033(4) 0.001(3) 0.018(4) -0.002(3)
C42 0.060(7) 0.036(5) 0.069(7) 0.001(5) 0.018(6) -0.008(5)
C43 0.045(5) 0.026(4) 0.030(4) 0.005(3) 0.012(4) -0.011(4)
C44 0.045(5) 0.028(4) 0.030(4) -0.001(3) 0.022(4) 0.000(4)
C45 0.034(4) 0.041(5) 0.031(4) 0.003(4) 0.016(4) -0.003(4)
C46 0.052(6) 0.040(5) 0.027(4) 0.008(4) 0.014(4) 0.010(4)
C47 0.047(5) 0.028(4) 0.026(4) 0.005(3) 0.014(4) 0.017(4)
C48 0.063(6) 0.040(5) 0.031(5) 0.003(4) 0.016(4) 0.009(4)
C49 0.027(4) 0.066(6) 0.032(4) 0.006(4) 0.013(4) 0.002(4)
C50 0.054(6) 0.036(5) 0.056(6) 0.004(4) 0.011(5) 0.000(4)
C51 0.071(7) 0.040(5) 0.033(4) 0.010(4) 0.027(5) 0.033(5)
C52 0.048(5) 0.059(6) 0.029(4) 0.007(4) 0.019(4) 0.024(5)
C53 0.041(6) 0.088(8) 0.045(5) -0.022(5) 0.025(5) -0.002(5)
C54 0.032(5) 0.057(6) 0.052(6) 0.020(5) 0.000(4) -0.012(5)
C55 0.050(7) 0.139(12) 0.033(5) -0.014(6) 0.011(5) 0.004(7)
C56 0.033(5) 0.049(5) 0.027(4) -0.005(4) 0.013(4) 0.002(4)
C57 0.065(7) 0.085(9) 0.054(6) 0.010(6) 0.023(6) -0.004(6)
C58 0.073(8) 0.027(5) 0.086(8) 0.003(5) -0.024(7) -0.005(5)
C59 0.106(11) 0.041(7) 0.083(9) 0.027(6) -0.022(8) 0.014(7)
C60 0.054(7) 0.079(8) 0.056(7) -0.001(6) 0.015(5) 0.004(6)
C61 0.131(13) 0.066(8) 0.071(9) 0.002(7) 0.040(9) -0.005(9)
C62 0.039(6) 0.135(12) 0.067(8) -0.023(8) 0.022(6) -0.020(7)
C63 0.086(11) 0.114(13) 0.145(15) -0.057(12) 0.033(11) -0.060(10)
C64 0.101(11) 0.130(14) 0.070(8) -0.007(9) 0.025(8) -0.043(10)

loop_
_atom_type_symbol
_atom_type_description
_atom_type_scat_dispersion_real
_atom_type_scat_dispersion_imag
_atom_type_scat_source
C C 0.0033 0.0016 'International Tables Vol C Tables 4.2.6.8 and 6.1.1.4'
H H 0.0000 0.0000 'International Tables Vol C Tables 4.2.6.8 and 6.1.1.4'
O O 0.0106 0.0060 'International Tables Vol C Tables 4.2.6.8 and 6.1.1.4'
Cl Cl 0.1484 0.1585 'International Tables Vol C Tables 4.2.6.8 and 6.1.1.4'
Mo Mo -1.6832 0.6857 'International Tables Vol C Tables 4.2.6.8 and 6.1.1.4'
I I -0.4742 1.8119 'International Tables Vol C Tables 4.2.6.8 and 6.1.1.4'
N N 0.0061 0.0033 'International Tables Vol C Tables 4.2.6.8 and 6.1.1.4'

loop_
_geom_angle_atom_site_label_1
_geom_angle_atom_site_label_2
_geom_angle_atom_site_label_3
_geom_angle
O7 Mo1 N11 98.5(3)
O7 Mo1 N12 96.6(3)
N11 Mo1 N12 87.9(2)
O7 Mo1 N13 94.7(2)
N11 Mo1 N13 166.8(3)
N12 Mo1 N13 90.6(2)
O7 Mo1 N10 96.0(2)
N11 Mo1 N10 89.5(2)
N12 Mo1 N10 167.4(3)
N13 Mo1 N10 89.1(2)
O7 Mo1 O8 176.1(2)
N11 Mo1 O8 84.4(2)
N12 Mo1 O8 86.1(3)
N13 Mo1 O8 82.4(2)
N10 Mo1 O8 81.4(2)
C60 O8 Mo1 139.6(6)
C15 N10 C41 108.0(6)
C15 N10 Mo1 126.7(5)
C41 N10 Mo1 125.3(5)
C47 N11 C20 107.5(6)
C47 N11 Mo1 127.2(5)
C20 N11 Mo1 125.2(5)
C28 N12 C35 109.0(6)
C28 N12 Mo1 125.8(5)
C35 N12 Mo1 124.0(5)
C30 N13 C38 108.6(6)
C30 N13 Mo1 125.6(5)
C38 N13 Mo1 125.8(5)
C49 C14 C29 121.6(7)
C49 C14 I2 119.3(6)
C29 C14 I2 119.0(6)
N10 C15 C25 125.0(7)
N10 C15 C44 108.9(6)
C25 C15 C44 126.0(7)
C21 C16 C48 122.0(8)
C21 C16 I3 120.1(6)
C48 C16 I3 117.9(7)
C21 C16 I3' 93.7(8)
C48 C16 I3' 143.4(9)
C55 C17 C24 119.2(8)
C55 C17 C31 120.3(8)
C24 C17 C31 120.5(7)
C36 C18 C56 119.9(7)
C36 C18 C25 118.8(7)
C56 C18 C25 121.2(7)
C22 C19 C46 120.2(8)
C22 C19 C26 120.4(8)
C46 C19 C26 119.3(8)
N11 C20 C25 126.8(6)
N11 C20 C33 108.0(6)
C25 C20 C33 125.2(6)
C16 C21 C22 119.8(8)
C19 C22 C21 119.0(9)
C58 C23 C50 118.7(8)
C58 C23 C27 120.8(8)
C50 C23 C27 120.4(8)
C17 C24 C40 122.5(8)
C20 C25 C15 126.5(6)
C20 C25 C18 116.6(6)
C15 C25 C18 116.9(6)
C28 C26 C47 124.8(7)
C28 C26 C19 119.4(7)
C47 C26 C19 115.8(7)
C38 C27 C41 126.2(7)
C38 C27 C23 118.7(6)
C41 C27 C23 115.0(7)
N12 C28 C26 126.1(7)
N12 C28 C51 106.9(7)
C26 C28 C51 127.0(7)
C14 C29 C36 118.1(7)
N13 C30 C31 125.1(7)
N13 C30 C45 108.2(7)
C31 C30 C45 126.5(7)
C35 C31 C30 127.1(7)
C35 C31 C17 117.0(7)
C30 C31 C17 115.9(7)
C61 C32 C57 120.4(11)
C37 C33 C20 107.6(6)
C44 C34 C41 107.1(7)
N12 C35 C31 126.6(7)
N12 C35 C52 106.7(7)
C31 C35 C52 126.7(7)
C18 C36 C29 121.1(7)
C33 C37 C47 107.9(7)
C27 C38 N13 126.0(7)
C27 C38 C43 126.9(7)
N13 C38 C43 107.0(6)
C42 C39 C59 121.3(9)
C42 C39 I5 119.2(7)
C59 C39 I5 119.4(9)
C53 C40 C24 118.6(9)
N10 C41 C27 125.9(7)
N10 C41 C34 108.0(6)
C27 C41 C34 125.7(7)
C39 C42 C50 119.2(10)
C45 C43 C38 108.4(7)
C34 C44 C15 107.8(7)
C43 C45 C30 107.7(7)
C48 C46 C19 120.9(9)
N11 C47 C26 125.2(7)
N11 C47 C37 109.1(6)
C26 C47 C37 125.6(7)
C46 C48 C16 118.2(9)
C14 C49 C56 118.9(8)
C23 C50 C42 121.1(10)
C52 C51 C28 108.3(8)
C51 C52 C35 109.1(7)
C40 C53 C62 120.9(9)
C40 C53 I4 118.8(7)
C62 C53 I4 120.1(7)
C40 C53 I4' 124.0(7)
C62 C53 I4' 105.9(8)
C64 C54 C60 126.7(12)
C64 C54 C57 112.9(12)
C60 C54 C57 120.3(9)
C17 C55 C62 119.2(9)
C18 C56 C49 120.3(8)
C32 C57 C54 122.8(11)
C23 C58 C59 119.8(10)
C39 C59 C58 119.7(11)
O9 C60 O8 124.9(11)
O9 C60 C54 119.4(11)
O8 C60 C54 115.6(9)
C32 C61 C63 121.9(13)
C53 C62 C55 119.1(10)
C61 C63 C64 118.6(14)
C54 C64 C63 123.2(15)
C54 C64 Cl6 119.9(12)
C63 C64 Cl6 116.8(12)

loop_
_geom_bond_atom_site_label_1
_geom_bond_atom_site_label_2
_geom_bond_distance
Mo1 O7 1.680(5)
Mo1 N11 2.076(6)
Mo1 N12 2.082(6)
Mo1 N13 2.086(6)
Mo1 N10 2.089(6)
Mo1 O8 2.105(6)
I2 C14 2.105(7)
I3 C16 2.101(8)
I3' C16 2.21(2)
I4 C53 2.120(9)
I4' C53 2.145(11)
I5 C39 2.106(9)
Cl6 C64 1.751(17)
O8 C60 1.298(13)
O9 C60 1.262(13)
N10 C15 1.371(9)
N10 C41 1.385(9)
N11 C47 1.373(10)
N11 C20 1.383(9)
N12 C28 1.375(10)
N12 C35 1.387(9)
N13 C30 1.377(9)
N13 C38 1.387(10)
C14 C49 1.363(12)
C14 C29 1.372(12)
C15 C25 1.398(10)
C15 C44 1.422(11)
C16 C21 1.348(13)
C16 C48 1.397(13)
C17 C55 1.352(13)
C17 C24 1.356(12)
C17 C31 1.509(10)
C18 C36 1.355(11)
C18 C56 1.366(11)
C18 C25 1.512(9)
C19 C22 1.372(12)
C19 C46 1.398(13)
C19 C26 1.506(11)
C20 C25 1.391(10)
C20 C33 1.443(10)
C21 C22 1.428(12)
C23 C58 1.373(13)
C23 C50 1.376(12)
C23 C27 1.502(11)
C24 C40 1.382(11)
C26 C28 1.393(11)
C26 C47 1.419(10)
C27 C38 1.385(11)
C27 C41 1.399(10)
C28 C51 1.455(11)
C29 C36 1.399(11)
C30 C31 1.404(12)
C30 C45 1.444(11)
C31 C35 1.390(12)
C32 C61 1.314(17)
C32 C57 1.337(14)
C33 C37 1.350(10)
C34 C44 1.371(11)
C34 C41 1.441(10)
C35 C52 1.441(12)
C37 C47 1.422(10)
C38 C43 1.454(10)
C39 C42 1.340(15)
C39 C59 1.364(16)
C40 C53 1.341(13)
C42 C50 1.385(14)
C43 C45 1.346(12)
C46 C48 1.384(12)
C49 C56 1.399(11)
C51 C52 1.321(13)
C53 C62 1.371(15)
C54 C64 1.352(16)
C54 C60 1.444(16)
C54 C57 1.464(15)
C55 C62 1.427(14)
C58 C59 1.391(14)
C61 C63 1.34(2)
C63 C64 1.41(2)

loop_
_platon_squeeze_void_nr
_platon_squeeze_void_average_x
_platon_squeeze_void_average_y
_platon_squeeze_void_average_z
_platon_squeeze_void_volume
_platon_squeeze_void_count_electrons
_platon_squeeze_void_content
1 0.250 0.250 0.000 60 16 ' '
2 0.750 0.750 0.000 60 16 ' '
3 0.000 0.547 0.250 129 15 ' '
4 0.500 0.047 0.250 129 15 ' '
5 0.250 0.750 0.500 60 16 ' '
6 0.750 0.250 0.500 60 16 ' '
7 0.000 0.453 0.750 129 15 ' '
8 0.500 0.953 0.750 129 15 ' '
